data_4071893
loop_
_publ_author_name
'Liu, Dongmei'
'Wang, Yaorong'
'Chan, Hoi-Shan'
'Tang, Yong'
'Xie, Zuowei'

_publ_section_title
;
 Synthesis, Structure, and Reactivity of Group 4 Metallacarboranes Bearing
 the Ligand [Me2C(C9H6)(C2B9H10)]3&#x2212;
;
_journal_issue 20
_journal_name_full Organometallics
_journal_page_first 5295
_journal_paper_doi 10.1021/om800452f
_journal_volume 27
_journal_year 2008
_chemical_formula_sum 'C29 H43 B9 N O Zr'
_chemical_formula_weight 610.15
_chemical_name_systematic
; 
 ? 
;
_space_group_IT_number 15
_symmetry_cell_setting monoclinic
_symmetry_space_group_name_Hall '-C 2yc'
_symmetry_space_group_name_H-M 'C 1 2/c 1'
_atom_sites_solution_hydrogens geom
_atom_sites_solution_primary direct
_atom_sites_solution_secondary difmap
_audit_creation_method SHELXL-97
_cell_angle_alpha 90.00
_cell_angle_beta 93.31(3)
_cell_angle_gamma 90.00
_cell_formula_units_Z 8
_cell_length_a 27.994(6)
_cell_length_b 14.806(3)
_cell_length_c 17.521(4)
_cell_measurement_temperature 293(2)
_cell_volume 7250(3)
_computing_cell_refinement 'Bruker FRAMBO'
_computing_data_collection 'Bruker FRAMBO'
_computing_data_reduction 'Bruker SHELXTL'
_computing_molecular_graphics 'Bruker SHELXTL'
_computing_publication_material 'Bruker SHELXTL'
_computing_structure_refinement 'SHELXL-97 (Sheldrick, 1997)'
_computing_structure_solution 'SHELXS-97 (Sheldrick, 1990)'
_diffrn_ambient_temperature 293(2)
_diffrn_measured_fraction_theta_full 0.876
_diffrn_measured_fraction_theta_max 0.876
_diffrn_measurement_device_type 'multiwire proportional'
_diffrn_measurement_method 'phi and omega scans'
_diffrn_radiation_monochromator graphite
_diffrn_radiation_source 'fine-focus sealed tube'
_diffrn_radiation_type MoK\a
_diffrn_radiation_wavelength 0.71073
_diffrn_reflns_av_R_equivalents 0.0297
_diffrn_reflns_av_sigmaI/netI 0.0399
_diffrn_reflns_limit_h_max 33
_diffrn_reflns_limit_h_min 0
_diffrn_reflns_limit_k_max 17
_diffrn_reflns_limit_k_min -17
_diffrn_reflns_limit_l_max 19
_diffrn_reflns_limit_l_min -20
_diffrn_reflns_number 9784
_diffrn_reflns_theta_full 25.00
_diffrn_reflns_theta_max 25.00
_diffrn_reflns_theta_min 1.46
_exptl_absorpt_coefficient_mu 0.325
_exptl_absorpt_correction_T_max 1.0000
_exptl_absorpt_correction_T_min 0.8811
_exptl_absorpt_correction_type sadabs
_exptl_crystal_colour yellow
_exptl_crystal_density_diffrn 1.118
_exptl_crystal_density_method 'not measured'
_exptl_crystal_description block
_exptl_crystal_F_000 2536
_exptl_crystal_size_max 0.40
_exptl_crystal_size_mid 0.30
_exptl_crystal_size_min 0.20
_refine_diff_density_max 1.022
_refine_diff_density_min -0.501
_refine_diff_density_rms 0.159
_refine_ls_extinction_coef 0.0120(13)
_refine_ls_extinction_expression Fc^*^=kFc[1+0.001xFc^2^\l^3^/sin(2\q)]^-1/4^
_refine_ls_extinction_method SHELXL
_refine_ls_goodness_of_fit_ref 1.209
_refine_ls_hydrogen_treatment riding
_refine_ls_matrix_type full
_refine_ls_number_parameters 372
_refine_ls_number_reflns 5595
_refine_ls_number_restraints 0
_refine_ls_restrained_S_all 1.209
_refine_ls_R_factor_all 0.0805
_refine_ls_R_factor_gt 0.0741
_refine_ls_shift/su_max 0.012
_refine_ls_shift/su_mean 0.001
_refine_ls_structure_factor_coef Fsqd
_refine_ls_weighting_details 'calc w=1/[\s^2^(Fo^2^)+(0.1684P)^2^+1.9049P] where P=(Fo^2^+2Fc^2^)/3'
_refine_ls_weighting_scheme calc
_refine_ls_wR_factor_gt 0.2372
_refine_ls_wR_factor_ref 0.2444
_reflns_number_gt 5226
_reflns_number_total 5595
_reflns_threshold_expression >2sigma(I)
_cod_data_source_file om800452f_si_001.cif
_cod_data_source_block 8
_cod_original_sg_symbol_H-M C2/c
_cod_database_code 4071893

loop_
_symmetry_equiv_pos_as_xyz
'x, y, z'
'-x, y, -z+1/2'
'x+1/2, y+1/2, z'
'-x+1/2, y+1/2, -z+1/2'
'-x, -y, -z'
'x, -y, z-1/2'
'-x+1/2, -y+1/2, -z'
'x+1/2, -y+1/2, z-1/2'

loop_
_atom_site_label
_atom_site_type_symbol
_atom_site_fract_x
_atom_site_fract_y
_atom_site_fract_z
_atom_site_U_iso_or_equiv
_atom_site_adp_type
_atom_site_occupancy
_atom_site_symmetry_multiplicity
_atom_site_calc_flag
_atom_site_refinement_flags
Zr1 Zr 0.340843(14) 0.51760(3) 0.41034(2) 0.0677(3) Uani 1 1 d .
N1 N 0.29517(14) 0.4223(3) 0.4473(2) 0.0792(10) Uani 1 1 d .
H1A H 0.3069 0.4071 0.4919 0.095 Uiso 1 1 calc R
O1 O 0.39184(12) 0.4068(2) 0.37993(19) 0.0805(8) Uani 1 1 d .
C1 C 0.36411(15) 0.6854(3) 0.4460(2) 0.0695(10) Uani 1 1 d .
C2 C 0.41140(16) 0.6290(4) 0.4440(3) 0.0794(12) Uani 1 1 d .
H2 H 0.4292 0.6235 0.3898 0.095 Uiso 1 1 calc R
C11 C 0.34202(18) 0.7253(3) 0.3690(3) 0.0787(12) Uani 1 1 d .
C12 C 0.3791(3) 0.7765(5) 0.3228(3) 0.115(2) Uani 1 1 d .
H12A H 0.3637 0.7995 0.2764 0.173 Uiso 1 1 calc R
H12B H 0.4043 0.7360 0.3106 0.173 Uiso 1 1 calc R
H12C H 0.3922 0.8258 0.3528 0.173 Uiso 1 1 calc R
C13 C 0.3018(2) 0.7957(4) 0.3850(4) 0.1044(18) Uani 1 1 d .
H13A H 0.2888 0.8200 0.3374 0.157 Uiso 1 1 calc R
H13B H 0.3152 0.8438 0.4162 0.157 Uiso 1 1 calc R
H13C H 0.2769 0.7664 0.4112 0.157 Uiso 1 1 calc R
C14 C 0.32279(17) 0.6444(3) 0.3254(2) 0.0749(11) Uani 1 1 d .
C15 C 0.3523(2) 0.5872(4) 0.2839(3) 0.0865(14) Uani 1 1 d .
H15A H 0.3834 0.6046 0.2654 0.104 Uiso 1 1 calc R
C16 C 0.3269(3) 0.5094(5) 0.2608(3) 0.102(2) Uani 1 1 d .
H16A H 0.3385 0.4615 0.2280 0.123 Uiso 1 1 calc R
C17 C 0.2783(2) 0.5191(4) 0.2836(3) 0.0912(16) Uani 1 1 d .
C18 C 0.2366(3) 0.4652(5) 0.2688(4) 0.121(2) Uani 1 1 d .
H18A H 0.2382 0.4107 0.2428 0.145 Uiso 1 1 calc R
C19 C 0.1952(3) 0.4952(6) 0.2933(5) 0.121(2) Uani 1 1 d .
H19A H 0.1673 0.4627 0.2814 0.145 Uiso 1 1 calc R
C20 C 0.1927(2) 0.5744(5) 0.3364(4) 0.1120(19) Uani 1 1 d .
H20A H 0.1633 0.5915 0.3540 0.134 Uiso 1 1 calc R
C21 C 0.23090(19) 0.6267(4) 0.3536(3) 0.0873(13) Uani 1 1 d .
H21A H 0.2281 0.6784 0.3832 0.105 Uiso 1 1 calc R
C22 C 0.27615(17) 0.6016(4) 0.3254(3) 0.0785(12) Uani 1 1 d .
C31 C 0.4324(2) 0.4120(5) 0.3319(4) 0.1080(19) Uani 1 1 d .
H31A H 0.4587 0.4448 0.3576 0.130 Uiso 1 1 calc R
H31B H 0.4235 0.4421 0.2840 0.130 Uiso 1 1 calc R
C32 C 0.4462(3) 0.3162(5) 0.3182(4) 0.122(2) Uani 1 1 d .
H32A H 0.4337 0.2964 0.2682 0.146 Uiso 1 1 calc R
H32B H 0.4808 0.3100 0.3207 0.146 Uiso 1 1 calc R
C33 C 0.4254(3) 0.2617(5) 0.3791(5) 0.128(2) Uani 1 1 d .
H33A H 0.4503 0.2291 0.4085 0.154 Uiso 1 1 calc R
H33B H 0.4024 0.2185 0.3572 0.154 Uiso 1 1 calc R
C34 C 0.4013(2) 0.3282(4) 0.4286(3) 0.0951(15) Uani 1 1 d .
H34A H 0.3718 0.3035 0.4460 0.114 Uiso 1 1 calc R
H34B H 0.4220 0.3441 0.4729 0.114 Uiso 1 1 calc R
C41 C 0.25293(19) 0.3683(4) 0.4349(3) 0.0867(13) Uani 1 1 d .
C42 C 0.2509(2) 0.2981(4) 0.3810(3) 0.0921(14) Uani 1 1 d .
C43 C 0.2086(3) 0.2481(5) 0.3714(4) 0.1112(19) Uani 1 1 d .
H43A H 0.2072 0.2004 0.3369 0.133 Uiso 1 1 calc R
C44 C 0.1693(3) 0.2670(6) 0.4109(4) 0.125(2) Uani 1 1 d .
H44A H 0.1415 0.2331 0.4027 0.150 Uiso 1 1 calc R
C45 C 0.1711(2) 0.3369(5) 0.4632(4) 0.119(2) Uani 1 1 d .
H45A H 0.1442 0.3505 0.4898 0.143 Uiso 1 1 calc R
C46 C 0.2134(2) 0.3881(4) 0.4767(3) 0.0952(15) Uani 1 1 d .
C47 C 0.2149(2) 0.4632(5) 0.5361(4) 0.111(2) Uani 1 1 d .
H47A H 0.1846 0.4668 0.5587 0.166 Uiso 1 1 calc R
H47B H 0.2216 0.5196 0.5119 0.166 Uiso 1 1 calc R
H47C H 0.2396 0.4505 0.5750 0.166 Uiso 1 1 calc R
C48 C 0.2929(2) 0.2715(5) 0.3367(4) 0.1088(18) Uani 1 1 d .
H48A H 0.3192 0.3114 0.3493 0.163 Uiso 1 1 calc R
H48B H 0.2843 0.2754 0.2830 0.163 Uiso 1 1 calc R
H48C H 0.3020 0.2106 0.3495 0.163 Uiso 1 1 calc R
C52 C 0.5197(4) 0.7509(14) 0.3173(10) 0.252(8) Uani 1 1 d .
H52 H 0.5320 0.7850 0.3585 0.302 Uiso 1 1 calc R
C53 C 0.5192(4) 0.6480(10) 0.3163(9) 0.184(5) Uani 1 1 d .
H53 H 0.5312 0.6148 0.3582 0.220 Uiso 1 1 calc R
C54 C 0.5000 0.6046(11) 0.2500 0.179(8) Uani 1 2 d S
H54 H 0.5000 0.5418 0.2500 0.214 Uiso 1 2 calc SR
C55 C 0.5000 0.7882(10) 0.2500 0.159(6) Uani 1 2 d S
H55 H 0.5000 0.8510 0.2500 0.191 Uiso 1 2 calc SR
B3 B 0.4142(2) 0.5421(4) 0.5052(3) 0.0813(14) Uani 1 1 d .
H3 H 0.4341 0.4793 0.4965 0.098 Uiso 1 1 calc R
B4 B 0.3608(2) 0.5465(4) 0.5530(3) 0.0774(13) Uani 1 1 d .
H4 H 0.3446 0.4877 0.5798 0.093 Uiso 1 1 calc R
B5 B 0.32868(19) 0.6371(3) 0.5092(3) 0.0700(12) Uani 1 1 d .
H5 H 0.2894 0.6390 0.5037 0.084 Uiso 1 1 calc R
B6 B 0.4159(2) 0.7341(4) 0.4867(3) 0.0848(14) Uani 1 1 d .
H6 H 0.4343 0.7936 0.4648 0.102 Uiso 1 1 calc R
B7 B 0.4479(2) 0.6419(5) 0.5270(4) 0.0944(17) Uani 1 1 d .
H7 H 0.4873 0.6415 0.5308 0.113 Uiso 1 1 calc R
B8 B 0.4147(2) 0.5935(5) 0.5975(3) 0.0899(16) Uani 1 1 d .
H8 H 0.4325 0.5627 0.6487 0.108 Uiso 1 1 calc R
B9 B 0.3600(2) 0.6532(4) 0.6006(3) 0.0837(14) Uani 1 1 d .
H9 H 0.3414 0.6617 0.6537 0.100 Uiso 1 1 calc R
B10 B 0.3603(2) 0.7406(4) 0.5306(3) 0.0759(13) Uani 1 1 d .
H10 H 0.3417 0.8052 0.5374 0.091 Uiso 1 1 calc R
B11 B 0.4142(2) 0.7117(5) 0.5851(3) 0.0879(15) Uani 1 1 d .
H11 H 0.4309 0.7577 0.6282 0.106 Uiso 1 1 calc R

loop_
_atom_site_aniso_label
_atom_site_aniso_U_11
_atom_site_aniso_U_22
_atom_site_aniso_U_33
_atom_site_aniso_U_23
_atom_site_aniso_U_13
_atom_site_aniso_U_12
Zr1 0.0768(4) 0.0698(4) 0.0575(4) -0.00238(15) 0.0122(2) 0.00663(16)
N1 0.082(2) 0.082(2) 0.073(2) -0.0052(19) 0.0091(17) -0.0017(18)
O1 0.091(2) 0.076(2) 0.0760(19) -0.0004(16) 0.0224(15) 0.0110(16)
C1 0.079(2) 0.068(3) 0.062(2) 0.0017(18) 0.0095(18) -0.0004(19)
C2 0.073(2) 0.099(3) 0.067(3) -0.004(2) 0.0100(19) 0.007(2)
C11 0.092(3) 0.074(3) 0.071(3) 0.013(2) 0.010(2) 0.004(2)
C12 0.138(5) 0.123(5) 0.087(4) 0.039(4) 0.014(3) -0.020(4)
C13 0.116(4) 0.088(4) 0.108(4) 0.004(3) -0.004(3) 0.025(3)
C14 0.090(3) 0.078(3) 0.058(2) 0.012(2) 0.0091(18) 0.010(2)
C15 0.103(3) 0.098(4) 0.060(3) 0.010(2) 0.020(2) 0.020(3)
C16 0.138(5) 0.118(5) 0.052(3) -0.009(3) 0.006(3) 0.033(4)
C17 0.113(4) 0.091(4) 0.068(3) -0.012(2) -0.010(3) 0.011(3)
C18 0.150(6) 0.112(5) 0.097(5) -0.021(4) -0.036(4) 0.000(4)
C19 0.111(5) 0.131(6) 0.117(6) -0.013(4) -0.026(4) -0.012(4)
C20 0.087(3) 0.133(6) 0.114(5) -0.011(4) -0.006(3) -0.002(3)
C21 0.086(3) 0.088(3) 0.087(3) -0.008(3) 0.003(2) 0.012(2)
C22 0.090(3) 0.082(3) 0.063(2) 0.000(2) -0.0002(19) 0.009(2)
C31 0.104(4) 0.117(5) 0.108(4) 0.002(3) 0.046(3) 0.023(3)
C32 0.134(5) 0.129(6) 0.104(4) -0.018(4) 0.021(4) 0.050(4)
C33 0.130(5) 0.086(4) 0.172(7) -0.006(4) 0.037(5) 0.024(4)
C34 0.107(4) 0.079(3) 0.101(4) 0.010(3) 0.013(3) 0.013(3)
C41 0.093(3) 0.084(3) 0.083(3) 0.003(3) 0.009(2) -0.011(2)
C42 0.106(4) 0.080(3) 0.089(3) -0.007(3) 0.002(3) -0.011(3)
C43 0.132(5) 0.098(4) 0.102(4) -0.010(3) -0.007(4) -0.023(4)
C44 0.119(5) 0.128(6) 0.127(6) 0.001(4) -0.006(4) -0.047(4)
C45 0.097(4) 0.131(6) 0.130(5) 0.009(4) 0.015(3) -0.025(4)
C46 0.089(3) 0.101(4) 0.097(4) 0.005(3) 0.015(3) -0.012(3)
C47 0.101(4) 0.117(5) 0.117(5) -0.013(4) 0.038(3) -0.011(3)
C48 0.131(5) 0.103(4) 0.093(4) -0.025(3) 0.009(3) -0.005(4)
C52 0.120(8) 0.30(2) 0.34(2) 0.030(17) 0.130(11) 0.030(10)
C53 0.137(8) 0.175(12) 0.249(15) 0.018(10) 0.096(9) 0.031(8)
C54 0.169(14) 0.123(11) 0.26(2) 0.000 0.130(15) 0.000
C55 0.133(11) 0.112(9) 0.241(19) 0.000 0.079(11) 0.000
B3 0.092(4) 0.078(3) 0.073(3) -0.007(3) -0.003(2) 0.016(3)
B4 0.104(4) 0.073(3) 0.056(3) 0.002(2) 0.009(2) 0.000(3)
B5 0.082(3) 0.066(3) 0.063(3) -0.003(2) 0.017(2) 0.003(2)
B6 0.083(3) 0.091(4) 0.081(4) 0.003(3) 0.010(2) -0.009(3)
B7 0.087(4) 0.113(5) 0.083(4) -0.005(3) -0.005(3) 0.007(3)
B8 0.117(4) 0.089(4) 0.063(3) -0.001(3) -0.005(3) 0.006(3)
B9 0.114(4) 0.076(3) 0.062(3) -0.003(2) 0.014(2) -0.002(3)
B10 0.096(3) 0.065(3) 0.069(3) -0.003(2) 0.016(2) -0.002(2)
B11 0.102(4) 0.086(4) 0.075(4) -0.008(3) 0.000(3) -0.003(3)

loop_
_atom_type_symbol
_atom_type_description
_atom_type_scat_dispersion_real
_atom_type_scat_dispersion_imag
_atom_type_scat_source
C C 0.0033 0.0016 'International Tables Vol C Tables 4.2.6.8 and 6.1.1.4'
H H 0.0000 0.0000 'International Tables Vol C Tables 4.2.6.8 and 6.1.1.4'
B B 0.0013 0.0007 'International Tables Vol C Tables 4.2.6.8 and 6.1.1.4'
N N 0.0061 0.0033 'International Tables Vol C Tables 4.2.6.8 and 6.1.1.4'
O O 0.0106 0.0060 'International Tables Vol C Tables 4.2.6.8 and 6.1.1.4'
Zr Zr -2.9673 0.5597 'International Tables Vol C Tables 4.2.6.8 and 6.1.1.4'

loop_
_geom_angle_atom_site_label_1
_geom_angle_atom_site_label_2
_geom_angle_atom_site_label_3
_geom_angle
_geom_angle_site_symmetry_1
_geom_angle_site_symmetry_3
N1 Zr1 O1 89.36(16) . .
N1 Zr1 C14 128.17(17) . .
O1 Zr1 C14 121.89(14) . .
N1 Zr1 C15 133.48(19) . .
O1 Zr1 C15 88.53(15) . .
C14 Zr1 C15 33.45(16) . .
N1 Zr1 B5 99.01(16) . .
O1 Zr1 B5 141.89(15) . .
C14 Zr1 B5 81.17(16) . .
C15 Zr1 B5 110.66(17) . .
N1 Zr1 B4 84.90(18) . .
O1 Zr1 B4 104.25(17) . .
C14 Zr1 B4 119.59(18) . .
C15 Zr1 B4 140.2(2) . .
B5 Zr1 B4 40.68(18) . .
N1 Zr1 B3 112.5(2) . .
O1 Zr1 B3 76.40(16) . .
C14 Zr1 B3 114.44(19) . .
C15 Zr1 B3 112.1(2) . .
B5 Zr1 B3 66.00(18) . .
B4 Zr1 B3 39.8(2) . .
N1 Zr1 C22 94.83(17) . .
O1 Zr1 C22 129.97(14) . .
C14 Zr1 C22 33.37(16) . .
C15 Zr1 C22 53.90(16) . .
B5 Zr1 C22 86.56(17) . .
B4 Zr1 C22 125.78(18) . .
B3 Zr1 C22 143.31(17) . .
N1 Zr1 C2 147.79(16) . .
O1 Zr1 C2 91.82(14) . .
C14 Zr1 C2 77.22(16) . .
C15 Zr1 C2 78.72(18) . .
B5 Zr1 C2 62.03(16) . .
B4 Zr1 C2 63.63(18) . .
B3 Zr1 C2 37.50(19) . .
C22 Zr1 C2 108.70(16) . .
N1 Zr1 C16 103.0(2) . .
O1 Zr1 C16 77.94(16) . .
C14 Zr1 C16 53.96(18) . .
C15 Zr1 C16 31.7(2) . .
B5 Zr1 C16 134.50(18) . .
B4 Zr1 C16 171.9(2) . .
B3 Zr1 C16 135.4(2) . .
C22 Zr1 C16 52.52(18) . .
C2 Zr1 C16 108.7(2) . .
N1 Zr1 C1 136.87(14) . .
O1 Zr1 C1 126.16(13) . .
C14 Zr1 C1 57.10(15) . .
C15 Zr1 C1 77.13(17) . .
B5 Zr1 C1 38.18(14) . .
B4 Zr1 C1 64.84(17) . .
B3 Zr1 C1 62.61(17) . .
C22 Zr1 C1 80.73(15) . .
C2 Zr1 C1 34.76(14) . .
C16 Zr1 C1 107.48(18) . .
N1 Zr1 C17 83.11(18) . .
O1 Zr1 C17 101.38(15) . .
C14 Zr1 C17 53.01(17) . .
C15 Zr1 C17 52.0(2) . .
B5 Zr1 C17 116.47(17) . .
B4 Zr1 C17 151.5(2) . .
B3 Zr1 C17 164.1(2) . .
C22 Zr1 C17 30.80(16) . .
C2 Zr1 C17 127.96(18) . .
C16 Zr1 C17 31.1(2) . .
C1 Zr1 C17 108.73(15) . .
C41 N1 Zr1 150.1(3) . .
C31 O1 C34 105.0(4) . .
C31 O1 Zr1 128.6(3) . .
C34 O1 Zr1 122.5(3) . .
C11 C1 C2 118.3(4) . .
C11 C1 B5 120.5(4) . .
C2 C1 B5 108.5(4) . .
C11 C1 B10 121.9(4) . .
C2 C1 B10 111.7(4) . .
B5 C1 B10 64.1(3) . .
C11 C1 B6 118.4(4) . .
C2 C1 B6 62.9(3) . .
B5 C1 B6 114.6(4) . .
B10 C1 B6 62.3(3) . .
C11 C1 Zr1 94.1(3) . .
C2 C1 Zr1 71.9(3) . .
B5 C1 Zr1 67.0(2) . .
B10 C1 Zr1 129.2(3) . .
B6 C1 Zr1 132.8(3) . .
C1 C2 B3 113.8(4) . .
C1 C2 B6 63.3(3) . .
B3 C2 B6 114.6(4) . .
C1 C2 B7 112.3(4) . .
B3 C2 B7 63.0(4) . .
B6 C2 B7 61.0(3) . .
C1 C2 Zr1 73.3(2) . .
B3 C2 Zr1 70.5(3) . .
B6 C2 Zr1 134.5(3) . .
B7 C2 Zr1 131.2(4) . .
C14 C11 C13 112.3(4) . .
C14 C11 C12 110.8(5) . .
C13 C11 C12 106.1(5) . .
C14 C11 C1 104.4(4) . .
C13 C11 C1 110.3(4) . .
C12 C11 C1 113.0(4) . .
C15 C14 C22 106.9(5) . .
C15 C14 C11 122.4(5) . .
C22 C14 C11 130.1(4) . .
C15 C14 Zr1 75.2(3) . .
C22 C14 Zr1 79.5(3) . .
C11 C14 Zr1 104.4(3) . .
C16 C15 C14 109.7(5) . .
C16 C15 Zr1 80.0(3) . .
C14 C15 Zr1 71.3(2) . .
C15 C16 C17 108.0(5) . .
C15 C16 Zr1 68.3(3) . .
C17 C16 Zr1 78.9(3) . .
C18 C17 C22 121.0(6) . .
C18 C17 C16 131.8(6) . .
C22 C17 C16 107.2(5) . .
C18 C17 Zr1 128.3(5) . .
C22 C17 Zr1 68.7(3) . .
C16 C17 Zr1 70.0(3) . .
C19 C18 C17 118.2(7) . .
C18 C19 C20 121.6(7) . .
C21 C20 C19 122.7(7) . .
C20 C21 C22 118.8(6) . .
C21 C22 C17 117.6(5) . .
C21 C22 C14 134.3(5) . .
C17 C22 C14 108.0(5) . .
C21 C22 Zr1 121.8(3) . .
C17 C22 Zr1 80.5(3) . .
C14 C22 Zr1 67.1(2) . .
O1 C31 C32 105.1(6) . .
C33 C32 C31 106.5(5) . .
C32 C33 C34 105.6(5) . .
O1 C34 C33 105.0(5) . .
C46 C41 C42 120.6(5) . .
C46 C41 N1 118.4(5) . .
C42 C41 N1 121.0(5) . .
C43 C42 C41 118.1(6) . .
C43 C42 C48 119.0(6) . .
C41 C42 C48 122.8(5) . .
C44 C43 C42 122.3(6) . .
C43 C44 C45 119.5(6) . .
C44 C45 C46 120.6(7) . .
C41 C46 C45 118.8(6) . .
C41 C46 C47 121.5(5) . .
C45 C46 C47 119.7(6) . .
C55 C52 C53 112.7(18) . .
C54 C53 C52 117.9(16) . .
C53 C54 C53 125.7(18) . 2_655
C52 C55 C52 133(2) 2_655 .
C2 B3 B4 105.5(4) . .
C2 B3 B7 60.3(4) . .
B4 B3 B7 108.8(4) . .
C2 B3 B8 104.5(4) . .
B4 B3 B8 61.0(4) . .
B7 B3 B8 58.4(4) . .
C2 B3 Zr1 72.0(3) . .
B4 B3 Zr1 69.3(3) . .
B7 B3 Zr1 130.0(4) . .
B8 B3 Zr1 127.2(4) . .
B3 B4 B5 104.3(4) . .
B3 B4 B9 106.8(4) . .
B5 B4 B9 60.7(3) . .
B3 B4 B8 60.3(4) . .
B5 B4 B8 106.7(4) . .
B9 B4 B8 59.2(4) . .
B3 B4 Zr1 70.9(3) . .
B5 B4 Zr1 68.0(2) . .
B9 B4 Zr1 126.4(3) . .
B8 B4 Zr1 128.1(4) . .
C1 B5 B4 107.7(4) . .
C1 B5 B9 104.7(4) . .
B4 B5 B9 60.2(3) . .
C1 B5 B10 58.3(3) . .
B4 B5 B10 108.9(4) . .
B9 B5 B10 59.5(3) . .
C1 B5 Zr1 74.8(2) . .
B4 B5 Zr1 71.3(2) . .
B9 B5 Zr1 129.0(3) . .
B10 B5 Zr1 131.2(3) . .
C2 B6 C1 53.8(3) . .
C2 B6 B7 59.8(3) . .
C1 B6 B7 103.7(4) . .
C2 B6 B11 104.4(4) . .
C1 B6 B11 104.8(4) . .
B7 B6 B11 60.1(4) . .
C2 B6 B10 101.1(4) . .
C1 B6 B10 57.9(3) . .
B7 B6 B10 107.8(4) . .
B11 B6 B10 60.8(3) . .
C2 B7 B8 103.6(4) . .
C2 B7 B6 59.2(3) . .
B8 B7 B6 108.9(5) . .
C2 B7 B11 103.9(4) . .
B8 B7 B11 60.4(4) . .
B6 B7 B11 60.0(4) . .
C2 B7 B3 56.7(3) . .
B8 B7 B3 60.9(4) . .
B6 B7 B3 107.9(4) . .
B11 B7 B3 108.4(5) . .
B7 B8 B11 60.4(4) . .
B7 B8 B9 108.3(4) . .
B11 B8 B9 60.6(4) . .
B7 B8 B3 60.7(4) . .
B11 B8 B3 108.2(4) . .
B9 B8 B3 106.2(4) . .
B7 B8 B4 108.7(4) . .
B11 B8 B4 109.3(4) . .
B9 B8 B4 60.0(3) . .
B3 B8 B4 58.7(3) . .
B8 B9 B11 59.5(4) . .
B8 B9 B10 107.6(4) . .
B11 B9 B10 60.3(3) . .
B8 B9 B4 60.7(4) . .
B11 B9 B4 109.0(4) . .
B10 B9 B4 108.7(4) . .
B8 B9 B5 106.5(4) . .
B11 B9 B5 107.7(4) . .
B10 B9 B5 60.3(3) . .
B4 B9 B5 59.1(3) . .
C1 B10 B9 104.7(4) . .
C1 B10 B11 104.9(4) . .
B9 B10 B11 59.9(3) . .
C1 B10 B6 59.8(3) . .
B9 B10 B6 107.4(4) . .
B11 B10 B6 59.1(3) . .
C1 B10 B5 57.6(3) . .
B9 B10 B5 60.2(3) . .
B11 B10 B5 107.3(4) . .
B6 B10 B5 107.3(4) . .
B8 B11 B6 107.9(4) . .
B8 B11 B7 59.2(4) . .
B6 B11 B7 59.9(4) . .
B8 B11 B9 59.9(4) . .
B6 B11 B9 108.2(4) . .
B7 B11 B9 106.9(4) . .
B8 B11 B10 107.6(4) . .
B6 B11 B10 60.1(3) . .
B7 B11 B10 107.1(4) . .
B9 B11 B10 59.9(3) . .

loop_
_geom_bond_atom_site_label_1
_geom_bond_atom_site_label_2
_geom_bond_distance
_geom_bond_site_symmetry_2
Zr1 N1 2.035(4) .
Zr1 O1 2.259(3) .
Zr1 C14 2.431(4) .
Zr1 C15 2.482(5) .
Zr1 B5 2.512(5) .
Zr1 B4 2.565(5) .
Zr1 B3 2.591(6) .
Zr1 C22 2.595(5) .
Zr1 C2 2.614(5) .
Zr1 C16 2.630(6) .
Zr1 C1 2.634(5) .
Zr1 C17 2.747(6) .
N1 C41 1.434(6) .
O1 C31 1.454(6) .
O1 C34 1.458(6) .
C1 C11 1.568(6) .
C1 C2 1.568(6) .
C1 B5 1.687(6) .
C1 B10 1.701(7) .
C1 B6 1.735(7) .
C2 B3 1.673(8) .
C2 B6 1.729(8) .
C2 B7 1.738(8) .
C11 C14 1.503(7) .
C11 C13 1.571(7) .
C11 C12 1.550(7) .
C14 C15 1.415(7) .
C14 C22 1.451(7) .
C15 C16 1.401(9) .
C16 C17 1.446(10) .
C17 C18 1.425(10) .
C17 C22 1.426(7) .
C18 C19 1.337(11) .
C19 C20 1.398(11) .
C20 C21 1.341(8) .
C21 C22 1.435(7) .
C31 C32 1.494(9) .
C32 C33 1.484(10) .
C33 C34 1.498(8) .
C41 C46 1.392(8) .
C41 C42 1.404(8) .
C42 C43 1.400(8) .
C42 C48 1.496(9) .
C43 C44 1.361(10) .
C44 C45 1.382(10) .
C45 C46 1.416(8) .
C46 C47 1.521(9) .
C52 C55 1.387(18) .
C52 C53 1.52(2) .
C53 C54 1.406(15) .
C54 C53 1.406(15) 2_655
C55 C52 1.387(18) 2_655
B3 B4 1.756(9) .
B3 B7 1.782(10) .
B3 B8 1.786(8) .
B4 B5 1.766(8) .
B4 B9 1.786(8) .
B4 B8 1.798(9) .
B5 B9 1.796(8) .
B5 B10 1.798(7) .
B6 B7 1.759(9) .
B6 B11 1.760(8) .
B6 B10 1.777(8) .
B7 B8 1.742(10) .
B7 B11 1.762(9) .
B8 B11 1.763(9) .
B8 B9 1.772(9) .
B9 B11 1.783(9) .
B9 B10 1.783(8) .
B10 B11 1.790(9) .
